data_1556265
loop_
_publ_author_name
'Leung, Sam Ka-Ming'
'Chan, Alan Kwun-Wa'
'Leung, Sammual Yu-Lut'
'Leung, Ming-Yi'
'Yam, Vivian Wing-Wah'

_publ_section_title
;
 Supramolecular assembly of bent dinuclear amphiphilic alkynylplatinum(ii)
 terpyridine complexes: diverse nanostructures through subtle tuning of
 the mode of molecular stacking.
;
_journal_issue 2
_journal_name_full 'Chemical science'
_journal_page_first 499
_journal_page_last 507
_journal_paper_doi 10.1039/c9sc04475b
_journal_volume 11
_journal_year 2020
_chemical_formula_moiety 'C71 H88 N6 O4 Pt2, 2(C F3 O3 S), 3(C H2 Cl2)'
_chemical_formula_sum 'C76 H94 Cl6 F6 N6 O10 Pt2 S2'
_chemical_formula_weight 2032.57
_space_group_crystal_system triclinic
_space_group_IT_number 2
_space_group_name_Hall '-P 1'
_space_group_name_H-M_alt 'P -1'
_atom_sites_solution_hydrogens geom
_atom_sites_solution_primary dual
_atom_sites_solution_secondary diff
_audit_creation_method SHELXL-2018/3
_audit_update_record
;
2019-08-06 deposited with the CCDC.	2019-11-18 downloaded from the CCDC.
;
_cell_angle_alpha 106.6660(10)
_cell_angle_beta 108.5770(10)
_cell_angle_gamma 103.7710(10)
_cell_formula_units_Z 2
_cell_length_a 13.4362(6)
_cell_length_b 18.3994(8)
_cell_length_c 20.2998(8)
_cell_measurement_reflns_used 1715
_cell_measurement_temperature 173(2)
_cell_measurement_theta_max 25.0071
_cell_measurement_theta_min 2.4204
_cell_volume 4246.8(3)
_computing_cell_refinement 'SAINT V8.38A (Bruker AXS Inc., 2017)'
_computing_data_collection 'APEX3 v2018.7-2 (Bruker-AXS, 2018)'
_computing_data_reduction 'SAINT V8.38A (Bruker AXS Inc., 2017)'
_computing_molecular_graphics 'shelXle (C.B. Huebschle, rev 924)'
_computing_publication_material 'XP, VERSION 5'
_computing_structure_refinement 'SHELXL-2018/3 (Sheldrick, 2018)'
_computing_structure_solution 'XT, VERSION 2014/5'
_diffrn_ambient_temperature 173(2)
_diffrn_detector_area_resol_mean 10.4167
_diffrn_measured_fraction_theta_full 0.994
_diffrn_measured_fraction_theta_max 0.988
_diffrn_measurement_device_type 'Bruker D8 VENTURE FIXED-CHI PHOTON 100 CMOS'
_diffrn_measurement_method '\f and \w scans'
_diffrn_radiation_type MoK\a
_diffrn_radiation_wavelength 0.71073
_diffrn_reflns_av_R_equivalents 0.0475
_diffrn_reflns_av_unetI/netI 0.0767
_diffrn_reflns_Laue_measured_fraction_full 0.994
_diffrn_reflns_Laue_measured_fraction_max 0.988
_diffrn_reflns_limit_h_max 16
_diffrn_reflns_limit_h_min -16
_diffrn_reflns_limit_k_max 21
_diffrn_reflns_limit_k_min -23
_diffrn_reflns_limit_l_max 25
_diffrn_reflns_limit_l_min -23
_diffrn_reflns_number 42364
_diffrn_reflns_point_group_measured_fraction_full 0.994
_diffrn_reflns_point_group_measured_fraction_max 0.988
_diffrn_reflns_theta_full 25.242
_diffrn_reflns_theta_max 26.440
_diffrn_reflns_theta_min 2.141
_diffrn_source 'I\mS HB micro-focus sealed tube'
_exptl_absorpt_coefficient_mu 3.599
_exptl_absorpt_correction_T_max 0.3772
_exptl_absorpt_correction_T_min 0.2704
_exptl_absorpt_correction_type multi-scan
_exptl_absorpt_process_details
;
 SADABS 2016/2: Krause, L., Herbst-Irmer, R., Sheldrick G.M. & Stalke D.,
 J. Appl. Cryst. 48 (2015) 3-10
;
_exptl_crystal_colour yellow
_exptl_crystal_density_diffrn 1.590
_exptl_crystal_description rod
_exptl_crystal_F_000 2032
_exptl_crystal_size_max 0.209
_exptl_crystal_size_mid 0.075
_exptl_crystal_size_min 0.063
_refine_diff_density_max 2.606
_refine_diff_density_min -2.075
_refine_diff_density_rms 0.179
_refine_ls_extinction_method none
_refine_ls_goodness_of_fit_ref 1.069
_refine_ls_hydrogen_treatment constr
_refine_ls_matrix_type full
_refine_ls_number_parameters 1111
_refine_ls_number_reflns 17273
_refine_ls_number_restraints 424
_refine_ls_restrained_S_all 1.078
_refine_ls_R_factor_all 0.0995
_refine_ls_R_factor_gt 0.0573
_refine_ls_shift/su_max 0.001
_refine_ls_shift/su_mean 0.000
_refine_ls_structure_factor_coef Fsqd
_refine_ls_weighting_details 'w=1/[\s^2^(Fo^2^)+(0.0262P)^2^+46.7568P] where P=(Fo^2^+2Fc^2^)/3'
_refine_ls_weighting_scheme calc
_refine_ls_wR_factor_gt 0.1129
_refine_ls_wR_factor_ref 0.1325
_reflns_Friedel_coverage 0.000
_reflns_number_gt 11758
_reflns_number_total 17273
_reflns_threshold_expression 'I > 2\s(I)'
_cod_data_source_file c9sc04475b2.cif
_cod_data_source_block mo_CHEM0705
_cod_depositor_comments
;Adding full bibliography for 1556265.cif.

 Adding full bibliography for 1556265.cif.
;
_cod_database_code 1556265
_shelx_shelxl_version_number 2018/3
_shelx_space_group_comment
;
The symmetry employed for this shelxl refinement is uniquely defined
by the following loop, which should always be used as a source of
symmetry information in preference to the above space-group names.
They are only intended as comments.
;
_shelx_estimated_absorpt_t_min 0.520
_shelx_estimated_absorpt_t_max 0.805

loop_
_space_group_symop_operation_xyz
'x, y, z'
'-x, -y, -z'

loop_
_atom_site_label
_atom_site_type_symbol
_atom_site_fract_x
_atom_site_fract_y
_atom_site_fract_z
_atom_site_U_iso_or_equiv
_atom_site_adp_type
_atom_site_occupancy
_atom_site_site_symmetry_order
_atom_site_calc_flag
_atom_site_refinement_flags_posn
_atom_site_refinement_flags_adp
_atom_site_refinement_flags_occupancy
_atom_site_disorder_assembly
_atom_site_disorder_group
Pt1 Pt 0.51918(3) 0.46883(2) 0.38729(2) 0.02418(9) Uani 1 1 d . . . . .
Pt2 Pt 0.37191(3) 0.00632(2) 0.56377(2) 0.02407(9) Uani 1 1 d D . . . .
O1 O 0.8389(5) 0.4424(3) 0.7701(3) 0.0355(15) Uani 1 1 d . . . . .
O2 O 0.9286(5) 0.5681(4) 0.9149(4) 0.0494(18) Uani 1 1 d . . . . .
O3 O 0.8666(7) 0.6517(4) 1.0228(4) 0.063(2) Uani 1 1 d . . . . .
O4 O 0.6480(8) 0.6512(5) 0.9656(5) 0.076(3) Uani 1 1 d . . . . .
N1 N 0.6337(5) 0.5838(4) 0.4485(4) 0.0256(15) Uani 1 1 d . . . . .
N2 N 0.4820(5) 0.5149(4) 0.3107(4) 0.0248(15) Uani 1 1 d . . . . .
N3 N 0.3903(6) 0.3711(4) 0.3003(4) 0.0266(15) Uani 1 1 d . . . . .
N4 N 0.3389(5) -0.0311(4) 0.4534(4) 0.0253(15) Uani 1 1 d . . . . .
N5 N 0.2637(5) -0.1045(4) 0.5285(4) 0.0229(15) Uani 1 1 d . . . . .
C1 C 0.7064(6) 0.6159(5) 0.5214(5) 0.0271(18) Uani 1 1 d . . . . .
H1 H 0.712016 0.581718 0.548610 0.032 Uiso 1 1 calc R U . . .
C2 C 0.7729(7) 0.6972(5) 0.5578(5) 0.0305(19) Uani 1 1 d . . . . .
H2 H 0.824751 0.717496 0.609144 0.037 Uiso 1 1 calc R U . . .
C3 C 0.7660(6) 0.7502(5) 0.5213(4) 0.0243(17) Uani 1 1 d . . . . .
C4 C 0.6910(7) 0.7150(5) 0.4445(4) 0.0276(18) Uani 1 1 d . . . . .
H4 H 0.684712 0.748132 0.416256 0.033 Uiso 1 1 calc R U . . .
C5 C 0.6262(6) 0.6330(5) 0.4095(4) 0.0235(17) Uani 1 1 d . . . . .
C6 C 0.5424(6) 0.5929(4) 0.3298(4) 0.0227(17) Uani 1 1 d . . . . .
C7 C 0.5240(6) 0.6269(5) 0.2766(4) 0.0250(18) Uani 1 1 d . . . . .
H7 H 0.565876 0.682385 0.289820 0.030 Uiso 1 1 calc R U . . .
C8 C 0.4427(7) 0.5784(5) 0.2029(5) 0.0265(18) Uani 1 1 d . . . . .
C9 C 0.3808(7) 0.4972(5) 0.1857(4) 0.0257(18) Uani 1 1 d . . . . .
H9 H 0.324236 0.463618 0.136215 0.031 Uiso 1 1 calc R U . . .
C10 C 0.4028(6) 0.4665(5) 0.2411(4) 0.0235(17) Uani 1 1 d . . . . .
C11 C 0.3495(7) 0.3836(5) 0.2352(5) 0.0264(18) Uani 1 1 d . . . . .
C12 C 0.2632(7) 0.3226(5) 0.1709(5) 0.0302(19) Uani 1 1 d . . . . .
H12 H 0.236295 0.332486 0.126286 0.036 Uiso 1 1 calc R U . . .
C13 C 0.2140(7) 0.2456(5) 0.1702(5) 0.034(2) Uani 1 1 d . . . . .
C14 C 0.2566(8) 0.2363(5) 0.2370(5) 0.037(2) Uani 1 1 d . . . . .
H14 H 0.225139 0.185734 0.239606 0.044 Uiso 1 1 calc R U . . .
C15 C 0.3436(7) 0.2983(5) 0.3001(5) 0.034(2) Uani 1 1 d . . . . .
H15 H 0.371520 0.289115 0.345076 0.040 Uiso 1 1 calc R U . . .
C16 C 0.8356(7) 0.8409(5) 0.5616(4) 0.0271(18) Uani 1 1 d . . . . .
C17 C 0.7947(8) 0.8883(6) 0.5156(6) 0.045(2) Uani 1 1 d . . . . .
H17A H 0.809150 0.873510 0.470151 0.067 Uiso 1 1 calc R U . . .
H17B H 0.834799 0.946775 0.546099 0.067 Uiso 1 1 calc R U . . .
H17C H 0.713608 0.875225 0.500996 0.067 Uiso 1 1 calc R U . . .
C18 C 0.8293(9) 0.8727(6) 0.6377(5) 0.048(3) Uani 1 1 d . . . . .
H18A H 0.870874 0.931640 0.663060 0.072 Uiso 1 1 calc R U . . .
H18B H 0.862686 0.845820 0.669245 0.072 Uiso 1 1 calc R U . . .
H18C H 0.750362 0.861143 0.629762 0.072 Uiso 1 1 calc R U . . .
C19 C 0.9596(7) 0.8524(5) 0.5753(6) 0.038(2) Uani 1 1 d . . . . .
H19A H 0.963698 0.829244 0.526773 0.057 Uiso 1 1 calc R U . . .
H19B H 0.987637 0.824658 0.607635 0.057 Uiso 1 1 calc R U . . .
H19C H 1.005773 0.910605 0.600155 0.057 Uiso 1 1 calc R U . . .
C20 C 0.4192(7) 0.6122(5) 0.1406(4) 0.032(2) Uani 1 1 d . . . . .
C21 C 0.2928(8) 0.5894(6) 0.0981(6) 0.051(3) Uani 1 1 d . . . . .
H21A H 0.279074 0.610079 0.057941 0.076 Uiso 1 1 calc R U . . .
H21B H 0.262482 0.613375 0.133252 0.076 Uiso 1 1 calc R U . . .
H21C H 0.255709 0.529991 0.075827 0.076 Uiso 1 1 calc R U . . .
C22 C 0.4760(9) 0.7054(5) 0.1737(6) 0.050(3) Uani 1 1 d . . . . .
H22A H 0.459092 0.724895 0.132757 0.075 Uiso 1 1 calc R U . . .
H22B H 0.557737 0.720808 0.199533 0.075 Uiso 1 1 calc R U . . .
H22C H 0.447488 0.729880 0.209838 0.075 Uiso 1 1 calc R U . . .
C23 C 0.4682(10) 0.5755(7) 0.0870(6) 0.060(3) Uani 1 1 d . . . . .
H23A H 0.451316 0.593716 0.045232 0.089 Uiso 1 1 calc R U . . .
H23B H 0.434843 0.515954 0.066880 0.089 Uiso 1 1 calc R U . . .
H23C H 0.550050 0.593182 0.114457 0.089 Uiso 1 1 calc R U . . .
C24 C 0.1182(9) 0.1778(5) 0.0972(5) 0.046(3) Uani 1 1 d . . . . .
C25 C 0.0337(10) 0.2104(7) 0.0583(7) 0.080(4) Uani 1 1 d . . . . .
H25A H 0.071619 0.252965 0.045213 0.120 Uiso 1 1 calc R U . . .
H25B H 0.001171 0.233258 0.092447 0.120 Uiso 1 1 calc R U . . .
H25C H -0.026372 0.166046 0.012229 0.120 Uiso 1 1 calc R U . . .
C26 C 0.1730(12) 0.1458(9) 0.0463(8) 0.090(4) Uani 1 1 d . U . . .
H26A H 0.115737 0.099819 0.000225 0.136 Uiso 1 1 calc R U . . .
H26B H 0.230759 0.127855 0.072865 0.136 Uiso 1 1 calc R U . . .
H26C H 0.207985 0.189183 0.032790 0.136 Uiso 1 1 calc R U . . .
C27 C 0.0562(10) 0.1095(7) 0.1148(7) 0.069(4) Uani 1 1 d . . . . .
H27A H -0.007805 0.068824 0.068424 0.104 Uiso 1 1 calc R U . . .
H27B H 0.028956 0.132309 0.152400 0.104 Uiso 1 1 calc R U . . .
H27C H 0.107929 0.083731 0.134872 0.104 Uiso 1 1 calc R U . . .
C28 C 0.3764(7) 0.0118(5) 0.4178(5) 0.0283(19) Uani 1 1 d . . . . .
H28 H 0.434481 0.063845 0.447039 0.034 Uiso 1 1 calc R U . . .
C29 C 0.3339(7) -0.0167(5) 0.3393(5) 0.031(2) Uani 1 1 d . . . . .
H29 H 0.362842 0.015861 0.316023 0.037 Uiso 1 1 calc R U . . .
C30 C 0.2487(7) -0.0931(5) 0.2950(5) 0.0309(19) Uani 1 1 d . . . . .
C31 C 0.2138(7) -0.1384(5) 0.3326(5) 0.032(2) Uani 1 1 d . . . . .
H31 H 0.156871 -0.191129 0.304355 0.039 Uiso 1 1 calc R U . . .
C32 C 0.2606(6) -0.1081(5) 0.4112(4) 0.0233(17) Uani 1 1 d . . . . .
C33 C 0.2223(6) -0.1529(5) 0.4540(5) 0.0251(18) Uani 1 1 d . . . . .
C34 C 0.1545(7) -0.2325(5) 0.4296(5) 0.0287(19) Uani 1 1 d . . . . .
H34 H 0.125654 -0.267393 0.377820 0.034 Uiso 1 1 calc R U . . .
C35 C 0.1273(6) -0.2630(5) 0.4797(5) 0.0266(18) Uani 1 1 d . . . . .
C36 C 0.1693(7) -0.2079(5) 0.5562(5) 0.0285(19) Uani 1 1 d . . . . .
H36 H 0.149822 -0.225578 0.591486 0.034 Uiso 1 1 calc R U . . .
C37 C 0.2385(7) -0.1285(5) 0.5788(4) 0.0257(18) Uani 1 1 d . . . . .
N6 N 0.3648(14) 0.0108(7) 0.6623(5) 0.0280(17) Uani 0.720(12) 1 d D U P A 1
C38 C 0.2882(15) -0.0595(8) 0.6544(7) 0.0273(17) Uani 0.720(12) 1 d D U P A 1
C39 C 0.2562(14) -0.0623(9) 0.7117(6) 0.030(2) Uani 0.720(12) 1 d D U P A 1
H39 H 0.206664 -0.112487 0.705785 0.036 Uiso 0.720(12) 1 calc R U P A 1
C40 C 0.2940(11) 0.0060(7) 0.7784(7) 0.032(2) Uani 0.720(12) 1 d D U P A 1
C41 C 0.3663(11) 0.0761(7) 0.7852(6) 0.031(2) Uani 0.720(12) 1 d D U P A 1
H41 H 0.393280 0.124543 0.829035 0.037 Uiso 0.720(12) 1 calc R U P A 1
C42 C 0.4013(11) 0.0765(8) 0.7263(6) 0.032(2) Uani 0.720(12) 1 d D U P A 1
H42 H 0.453193 0.125780 0.732475 0.038 Uiso 0.720(12) 1 calc R U P A 1
C51 C 0.2523(8) 0.0077(5) 0.8400(6) 0.043(2) Uani 0.720(12) 1 d D U P A 1
C52 C 0.3105(15) 0.0890(8) 0.9061(8) 0.061(4) Uani 0.720(12) 1 d D U P A 1
H52A H 0.392347 0.104339 0.923498 0.091 Uiso 0.720(12) 1 calc R U P A 1
H52B H 0.289487 0.085301 0.947367 0.091 Uiso 0.720(12) 1 calc R U P A 1
H52C H 0.287612 0.130309 0.890459 0.091 Uiso 0.720(12) 1 calc R U P A 1
C53 C 0.1275(10) -0.0101(11) 0.8040(9) 0.060(4) Uani 0.720(12) 1 d D U P A 1
H53A H 0.114644 0.032076 0.785645 0.090 Uiso 0.720(12) 1 calc R U P A 1
H53B H 0.096223 -0.010747 0.841414 0.090 Uiso 0.720(12) 1 calc R U P A 1
H53C H 0.090502 -0.063334 0.761454 0.090 Uiso 0.720(12) 1 calc R U P A 1
C54 C 0.2685(15) -0.0602(8) 0.8646(9) 0.066(4) Uani 0.720(12) 1 d D U P A 1
H54A H 0.217069 -0.112778 0.823497 0.099 Uiso 0.720(12) 1 calc R U P A 1
H54B H 0.252372 -0.054769 0.909239 0.099 Uiso 0.720(12) 1 calc R U P A 1
H54C H 0.346442 -0.057258 0.877102 0.099 Uiso 0.720(12) 1 calc R U P A 1
N6B N 0.351(3) 0.0067(16) 0.6574(10) 0.0280(17) Uani 0.280(12) 1 d D . P A 2
C38B C 0.286(4) -0.0654(16) 0.6553(14) 0.0273(17) Uani 0.280(12) 1 d D . P A 2
C39B C 0.270(3) -0.066(2) 0.7185(11) 0.030(2) Uani 0.280(12) 1 d D . P A 2
H39B H 0.218593 -0.113164 0.716119 0.036 Uiso 0.280(12) 1 calc R U P A 2
C40B C 0.329(2) 0.0027(14) 0.7864(15) 0.032(2) Uani 0.280(12) 1 d D . P A 2
C41B C 0.407(2) 0.0659(14) 0.7877(12) 0.031(2) Uani 0.280(12) 1 d D . P A 2
H41B H 0.455002 0.109934 0.834934 0.037 Uiso 0.280(12) 1 calc R U P A 2
C42B C 0.422(3) 0.0699(18) 0.7225(10) 0.032(2) Uani 0.280(12) 1 d D . P A 2
H42B H 0.478599 0.114160 0.724799 0.038 Uiso 0.280(12) 1 calc R U P A 2
C51B C 0.2985(13) -0.0007(10) 0.8520(13) 0.043(2) Uani 0.280(12) 1 d D . P A 2
C52B C 0.366(4) 0.0713(18) 0.9267(14) 0.061(4) Uani 0.280(12) 1 d D . P A 2
H52D H 0.374332 0.121791 0.918173 0.091 Uiso 0.280(12) 1 calc R U P A 2
H52E H 0.440376 0.069209 0.950695 0.091 Uiso 0.280(12) 1 calc R U P A 2
H52F H 0.326456 0.069683 0.959737 0.091 Uiso 0.280(12) 1 calc R U P A 2
C53B C 0.1734(15) -0.024(3) 0.830(2) 0.060(4) Uani 0.280(12) 1 d D . P A 2
H53D H 0.132765 -0.060779 0.776138 0.090 Uiso 0.280(12) 1 calc R U P A 2
H53E H 0.154155 0.024668 0.838250 0.090 Uiso 0.280(12) 1 calc R U P A 2
H53F H 0.152001 -0.052291 0.860371 0.090 Uiso 0.280(12) 1 calc R U P A 2
C54B C 0.337(3) -0.0619(13) 0.8786(19) 0.066(4) Uani 0.280(12) 1 d D . P A 2
H54D H 0.309149 -0.113670 0.835323 0.099 Uiso 0.280(12) 1 calc R U P A 2
H54E H 0.307445 -0.070325 0.915282 0.099 Uiso 0.280(12) 1 calc R U P A 2
H54F H 0.419573 -0.041507 0.902633 0.099 Uiso 0.280(12) 1 calc R U P A 2
C43 C 0.191(2) -0.1214(17) 0.2106(17) 0.036(4) Uani 0.744(11) 1 d . U P B 1
C44 C 0.2396(16) -0.0597(10) 0.1799(8) 0.073(5) Uani 0.744(11) 1 d . U P B 1
H44A H 0.319070 -0.051748 0.191704 0.109 Uiso 0.744(11) 1 calc R U P B 1
H44B H 0.233279 -0.007491 0.203564 0.109 Uiso 0.744(11) 1 calc R U P B 1
H44C H 0.197088 -0.080779 0.124939 0.109 Uiso 0.744(11) 1 calc R U P B 1
C45 C 0.2205(14) -0.1984(9) 0.1765(7) 0.056(4) Uani 0.744(11) 1 d . U P B 1
H45A H 0.190855 -0.216522 0.121412 0.084 Uiso 0.744(11) 1 calc R U P B 1
H45B H 0.186234 -0.242457 0.189504 0.084 Uiso 0.744(11) 1 calc R U P B 1
H45C H 0.302420 -0.183802 0.197615 0.084 Uiso 0.744(11) 1 calc R U P B 1
C46 C 0.0671(12) -0.1460(11) 0.1803(8) 0.059(4) Uani 0.744(11) 1 d . U P B 1
H46A H 0.034811 -0.170628 0.124955 0.088 Uiso 0.744(11) 1 calc R U P B 1
H46B H 0.047396 -0.097969 0.196831 0.088 Uiso 0.744(11) 1 calc R U P B 1
H46C H 0.036847 -0.185597 0.199161 0.088 Uiso 0.744(11) 1 calc R U P B 1
C43B C 0.208(6) -0.128(5) 0.208(5) 0.036(4) Uani 0.256(11) 1 d . . P B 2
C44B C 0.154(5) -0.059(3) 0.192(2) 0.073(5) Uani 0.256(11) 1 d . . P B 2
H44D H 0.087460 -0.065394 0.203301 0.109 Uiso 0.256(11) 1 calc R U P B 2
H44E H 0.131932 -0.067145 0.138717 0.109 Uiso 0.256(11) 1 calc R U P B 2
H44F H 0.210294 -0.004440 0.224222 0.109 Uiso 0.256(11) 1 calc R U P B 2
C45B C 0.289(4) -0.134(3) 0.188(2) 0.056(4) Uani 0.256(11) 1 d . . P B 2
H45D H 0.257822 -0.169308 0.134260 0.084 Uiso 0.256(11) 1 calc R U P B 2
H45E H 0.334955 -0.156336 0.218251 0.084 Uiso 0.256(11) 1 calc R U P B 2
H45F H 0.336696 -0.079428 0.196101 0.084 Uiso 0.256(11) 1 calc R U P B 2
C46B C 0.095(4) -0.202(3) 0.174(2) 0.059(4) Uani 0.256(11) 1 d . . P B 2
H46D H 0.061614 -0.221798 0.119096 0.088 Uiso 0.256(11) 1 calc R U P B 2
H46E H 0.042533 -0.185681 0.193856 0.088 Uiso 0.256(11) 1 calc R U P B 2
H46F H 0.110688 -0.246056 0.189114 0.088 Uiso 0.256(11) 1 calc R U P B 2
C47 C 0.0559(7) -0.3517(4) 0.4556(5) 0.031(2) Uani 1 1 d . . . . .
C48 C 0.0139(9) -0.3982(5) 0.3703(5) 0.044(2) Uani 1 1 d . . . . .
H48A H -0.031089 -0.372651 0.343143 0.067 Uiso 1 1 calc R U . . .
H48B H -0.032624 -0.454819 0.355716 0.067 Uiso 1 1 calc R U . . .
H48C H 0.078539 -0.396693 0.357426 0.067 Uiso 1 1 calc R U . . .
C49 C 0.1293(9) -0.3902(6) 0.4982(6) 0.048(3) Uani 1 1 d . . . . .
H49A H 0.084834 -0.447395 0.483407 0.071 Uiso 1 1 calc R U . . .
H49B H 0.155252 -0.360875 0.552796 0.071 Uiso 1 1 calc R U . . .
H49C H 0.194476 -0.386706 0.485753 0.071 Uiso 1 1 calc R U . . .
C50 C -0.0462(8) -0.3557(6) 0.4741(6) 0.053(3) Uani 1 1 d . . . . .
H50A H -0.088690 -0.327339 0.449430 0.079 Uiso 1 1 calc R U . . .
H50B H -0.020906 -0.329663 0.528998 0.079 Uiso 1 1 calc R U . . .
H50C H -0.094618 -0.412774 0.455939 0.079 Uiso 1 1 calc R U . . .
C55 C 0.5617(7) 0.4225(5) 0.4643(5) 0.0278(19) Uani 1 1 d . . . . .
C56 C 0.5916(7) 0.3994(5) 0.5134(5) 0.0270(18) Uani 1 1 d . . . . .
C57 C 0.4790(7) 0.1180(5) 0.5967(5) 0.0286(19) Uani 1 1 d . . . . .
C58 C 0.5380(7) 0.1844(5) 0.6109(5) 0.0272(18) Uani 1 1 d . . . . .
C59 C 0.5705(7) 0.2925(5) 0.5641(5) 0.0263(18) Uani 1 1 d . . . . .
H59 H 0.508921 0.256548 0.517300 0.032 Uiso 1 1 calc R U . . .
C60 C 0.6270(6) 0.3713(5) 0.5736(5) 0.0243(17) Uani 1 1 d . . . . .
C61 C 0.7180(6) 0.4238(5) 0.6434(4) 0.0248(18) Uani 1 1 d . . . . .
H61 H 0.756781 0.477970 0.650979 0.030 Uiso 1 1 calc R U . . .
C62 C 0.7509(7) 0.3970(5) 0.7005(5) 0.0263(18) Uani 1 1 d . . . . .
C63 C 0.6939(7) 0.3181(5) 0.6908(5) 0.0277(19) Uani 1 1 d . . . . .
H63 H 0.716890 0.300118 0.730667 0.033 Uiso 1 1 calc R U . . .
C64 C 0.6026(7) 0.2656(5) 0.6220(5) 0.0271(18) Uani 1 1 d . . . . .
C65 C 0.8955(8) 0.5257(5) 0.7854(5) 0.040(2) Uani 1 1 d . . . . .
H65A H 0.841334 0.554112 0.779474 0.048 Uiso 1 1 calc R U . . .
H65B H 0.930710 0.529103 0.749802 0.048 Uiso 1 1 calc R U . . .
C66 C 0.9841(8) 0.5643(6) 0.8652(6) 0.050(3) Uani 1 1 d . . . . .
H66A H 1.032254 0.531514 0.872876 0.060 Uiso 1 1 calc R U . . .
H66B H 1.032537 0.619704 0.875716 0.060 Uiso 1 1 calc R U . . .
C67 C 1.0062(10) 0.6108(7) 0.9920(6) 0.062(3) Uani 1 1 d . . . . .
H67A H 1.048100 0.667428 1.001283 0.074 Uiso 1 1 calc R U . . .
H67B H 1.061199 0.583950 1.004773 0.074 Uiso 1 1 calc R U . . .
C68 C 0.9424(10) 0.6105(7) 1.0394(6) 0.066(3) Uani 1 1 d . . . . .
H68A H 0.899827 0.553720 1.029439 0.079 Uiso 1 1 calc R U . . .
H68B H 0.995258 0.637915 1.093553 0.079 Uiso 1 1 calc R U . . .
C69 C 0.7987(11) 0.6504(8) 1.0641(6) 0.071(4) Uani 1 1 d . . . . .
H69A H 0.847352 0.677521 1.118961 0.086 Uiso 1 1 calc R U . . .
H69B H 0.755098 0.593386 1.052698 0.086 Uiso 1 1 calc R U . . .
C70 C 0.7216(12) 0.6925(8) 1.0434(7) 0.076(4) Uani 1 1 d . . . . .
H70A H 0.677236 0.694117 1.074147 0.091 Uiso 1 1 calc R U . . .
H70B H 0.765126 0.749175 1.053805 0.091 Uiso 1 1 calc R U . . .
C71 C 0.5658(12) 0.6833(9) 0.9430(9) 0.088(4) Uani 1 1 d . . . . .
H71A H 0.515749 0.650899 0.889512 0.132 Uiso 1 1 calc R U . . .
H71B H 0.601601 0.739685 0.950264 0.132 Uiso 1 1 calc R U . . .
H71C H 0.521939 0.681890 0.973382 0.132 Uiso 1 1 calc R U . . .
S1 S 0.9635(4) 0.2896(3) 0.2719(2) 0.0638(12) Uani 0.796(4) 1 d D U P C 1
F1 F 0.8978(13) 0.3925(8) 0.3464(7) 0.129(4) Uani 0.796(4) 1 d D U P C 1
F2 F 0.7677(10) 0.2934(7) 0.2473(7) 0.119(4) Uani 0.796(4) 1 d D U P C 1
F3 F 0.8723(7) 0.3922(5) 0.2374(5) 0.064(2) Uani 0.796(4) 1 d D U P C 1
O5 O 0.9268(11) 0.2495(7) 0.1913(5) 0.083(4) Uani 0.796(4) 1 d D U P C 1
O6 O 1.0740(10) 0.3546(9) 0.3107(8) 0.109(5) Uani 0.796(4) 1 d D U P C 1
O7 O 0.9402(11) 0.2381(6) 0.3105(6) 0.087(4) Uani 0.796(4) 1 d D U P C 1
C72 C 0.8749(11) 0.3436(8) 0.2757(6) 0.063(4) Uani 0.796(4) 1 d D U P C 1
S1B S 1.0121(17) 0.2955(11) 0.2609(10) 0.0638(12) Uani 0.204(4) 1 d D U P C 2
F1B F 1.004(5) 0.385(3) 0.368(2) 0.129(4) Uani 0.204(4) 1 d D U P C 2
F2B F 0.852(4) 0.271(2) 0.297(3) 0.119(4) Uani 0.204(4) 1 d D U P C 2
F3B F 0.921(3) 0.397(2) 0.277(2) 0.064(2) Uani 0.204(4) 1 d D U P C 2
O5B O 0.965(5) 0.283(3) 0.1822(13) 0.083(4) Uani 0.204(4) 1 d D . P C 2
O6B O 1.119(4) 0.362(3) 0.299(4) 0.109(5) Uani 0.204(4) 1 d D . P C 2
O7B O 1.008(4) 0.2251(19) 0.279(2) 0.087(4) Uani 0.204(4) 1 d D . P C 2
C72B C 0.928(3) 0.3345(19) 0.298(2) 0.063(4) Uani 0.204(4) 1 d D . P C 2
C74 C 0.7210(17) 0.5324(11) 0.2167(10) 0.126(7) Uani 1 1 d . . . . .
H74A H 0.790694 0.579888 0.252379 0.151 Uiso 1 1 calc R U . . .
H74B H 0.660356 0.553677 0.200522 0.151 Uiso 1 1 calc R U . . .
Cl1 Cl 0.7413(7) 0.4865(5) 0.1401(5) 0.184(3) Uani 1 1 d . . . . .
Cl2 Cl 0.6875(3) 0.4764(3) 0.2641(3) 0.1089(14) Uani 1 1 d . . . . .
Cl5 Cl 0.5235(8) 0.1827(7) 0.3585(6) 0.160(2) Uani 0.645(6) 1 d D U P D 1
Cl6 Cl 0.5137(11) 0.2199(9) 0.2265(7) 0.225(3) Uani 0.645(6) 1 d D U P D 1
C76 C 0.484(3) 0.1399(11) 0.2587(8) 0.096(6) Uani 0.645(6) 1 d D U P D 1
H76A H 0.527083 0.104619 0.247521 0.115 Uiso 0.645(6) 1 calc R U P D 1
H76B H 0.402993 0.106168 0.232045 0.115 Uiso 0.645(6) 1 calc R U P D 1
Cl5B Cl 0.5627(14) 0.2084(11) 0.3113(10) 0.160(2) Uani 0.355(6) 1 d D U P D 2
Cl6B Cl 0.4565(18) 0.0965(15) 0.1527(11) 0.225(3) Uani 0.355(6) 1 d D . P D 2
C76B C 0.469(5) 0.1079(18) 0.2456(12) 0.096(6) Uani 0.355(6) 1 d D . P D 2
H76C H 0.498810 0.067533 0.259744 0.115 Uiso 0.355(6) 1 calc R U P D 2
H76D H 0.394330 0.097845 0.246821 0.115 Uiso 0.355(6) 1 calc R U P D 2
S2 S 0.1587(3) 0.2239(3) 0.7147(2) 0.0553(11) Uani 0.796(4) 1 d D U P C 1
O8 O 0.2229(9) 0.2542(7) 0.6781(7) 0.102(4) Uani 0.796(4) 1 d D U P C 1
O9 O 0.0745(10) 0.2575(10) 0.7215(7) 0.067(3) Uani 0.796(4) 1 d D U P C 1
O10 O 0.2224(9) 0.2140(8) 0.7818(5) 0.093(4) Uani 0.796(4) 1 d D U P C 1
F4 F 0.0092(7) 0.1142(5) 0.5839(4) 0.075(2) Uani 0.796(4) 1 d D U P C 1
F5 F 0.1390(7) 0.0755(6) 0.6377(5) 0.079(3) Uani 0.796(4) 1 d D U P C 1
F6 F 0.0111(8) 0.0826(7) 0.6779(6) 0.087(3) Uani 0.796(4) 1 d D U P C 1
C73 C 0.0761(8) 0.1185(8) 0.6500(6) 0.048(3) Uani 0.796(4) 1 d D U P C 1
S2B S 0.1363(16) 0.2451(10) 0.7003(10) 0.0553(11) Uani 0.204(4) 1 d D U P C 2
O8B O 0.121(3) 0.241(3) 0.6260(13) 0.102(4) Uani 0.204(4) 1 d D . P C 2
O9B O 0.049(3) 0.260(4) 0.723(2) 0.067(3) Uani 0.204(4) 1 d D . P C 2
O10B O 0.249(2) 0.290(3) 0.7576(16) 0.093(4) Uani 0.204(4) 1 d D . P C 2
F4B F 0.018(2) 0.092(3) 0.6563(18) 0.075(2) Uani 0.204(4) 1 d D U P C 2
F5B F 0.188(3) 0.115(2) 0.6678(17) 0.079(3) Uani 0.204(4) 1 d D U P C 2
F6B F 0.154(3) 0.142(2) 0.7662(13) 0.087(3) Uani 0.204(4) 1 d D U P C 2
C73B C 0.124(2) 0.1433(14) 0.6978(15) 0.048(3) Uani 0.204(4) 1 d D . P C 2
Cl3 Cl 0.6956(13) 0.2809(8) 0.0214(8) 0.180(3) Uani 0.504(6) 1 d D U P E 1
Cl4 Cl 0.6632(12) 0.1086(9) -0.0347(8) 0.195(4) Uani 0.504(6) 1 d D . P E 1
C75 C 0.703(3) 0.1972(10) 0.0477(11) 0.113(8) Uani 0.504(6) 1 d D U P E 1
H75A H 0.652314 0.187014 0.072817 0.135 Uiso 0.504(6) 1 calc R U P E 1
H75B H 0.781056 0.210016 0.083761 0.135 Uiso 0.504(6) 1 calc R U P E 1
Cl3B Cl 0.7062(12) 0.2371(12) -0.0142(8) 0.180(3) Uani 0.496(6) 1 d D U P E 2
Cl4B Cl 0.5871(12) 0.1955(11) 0.0750(8) 0.195(4) Uani 0.496(6) 1 d D . P E 2
C75B C 0.7131(19) 0.2601(19) 0.0791(10) 0.113(8) Uani 0.496(6) 1 d D . P E 2
H75C H 0.722037 0.317754 0.102308 0.135 Uiso 0.496(6) 1 calc R U P E 2
H75D H 0.779052 0.251657 0.110652 0.135 Uiso 0.496(6) 1 calc R U P E 2

loop_
_atom_site_aniso_label
_atom_site_aniso_U_11
_atom_site_aniso_U_22
_atom_site_aniso_U_33
_atom_site_aniso_U_23
_atom_site_aniso_U_13
_atom_site_aniso_U_12
Pt1 0.02588(18) 0.02306(17) 0.02301(18) 0.01082(14) 0.00922(14) 0.00706(14)
Pt2 0.02188(17) 0.01960(17) 0.02564(19) 0.00818(14) 0.00728(14) 0.00357(13)
O1 0.034(3) 0.021(3) 0.028(3) 0.004(3) 0.000(3) -0.003(3)
O2 0.034(4) 0.047(4) 0.034(4) -0.002(3) 0.002(3) -0.003(3)
O3 0.090(6) 0.048(5) 0.048(5) 0.013(4) 0.041(5) 0.011(4)
O4 0.087(7) 0.064(6) 0.059(6) 0.009(5) 0.033(5) 0.013(5)
N1 0.019(3) 0.026(4) 0.031(4) 0.013(3) 0.008(3) 0.008(3)
N2 0.028(4) 0.025(4) 0.021(4) 0.010(3) 0.010(3) 0.008(3)
N3 0.031(4) 0.027(4) 0.026(4) 0.013(3) 0.016(3) 0.010(3)
N4 0.024(4) 0.026(4) 0.026(4) 0.011(3) 0.009(3) 0.009(3)
N5 0.018(3) 0.020(3) 0.030(4) 0.009(3) 0.008(3) 0.008(3)
C1 0.023(4) 0.027(4) 0.029(5) 0.013(4) 0.007(4) 0.009(3)
C2 0.028(5) 0.033(5) 0.024(5) 0.009(4) 0.006(4) 0.010(4)
C3 0.016(4) 0.024(4) 0.027(4) 0.007(3) 0.005(3) 0.006(3)
C4 0.035(5) 0.024(4) 0.022(4) 0.009(4) 0.012(4) 0.010(4)
C5 0.024(4) 0.030(4) 0.026(4) 0.016(4) 0.014(4) 0.015(4)
C6 0.017(4) 0.021(4) 0.017(4) 0.003(3) -0.002(3) 0.002(3)
C7 0.025(4) 0.021(4) 0.024(4) 0.010(3) 0.007(4) 0.004(3)
C8 0.027(4) 0.027(4) 0.027(5) 0.015(4) 0.010(4) 0.009(4)
C9 0.025(4) 0.022(4) 0.018(4) 0.006(3) 0.003(3) 0.000(3)
C10 0.019(4) 0.025(4) 0.021(4) 0.009(3) 0.004(3) 0.003(3)
C11 0.032(5) 0.022(4) 0.026(5) 0.010(4) 0.016(4) 0.007(4)
C12 0.032(5) 0.029(5) 0.022(4) 0.006(4) 0.008(4) 0.005(4)
C13 0.039(5) 0.027(5) 0.029(5) 0.006(4) 0.019(4) 0.000(4)
C14 0.047(6) 0.023(5) 0.038(5) 0.013(4) 0.020(5) 0.004(4)
C15 0.040(5) 0.023(4) 0.034(5) 0.013(4) 0.014(4) 0.003(4)
C16 0.030(5) 0.023(4) 0.022(4) 0.007(3) 0.006(4) 0.010(4)
C17 0.045(6) 0.032(5) 0.045(6) 0.013(5) 0.005(5) 0.017(4)
C18 0.054(6) 0.038(6) 0.041(6) 0.005(5) 0.020(5) 0.013(5)
C19 0.028(5) 0.027(5) 0.052(6) 0.012(4) 0.010(4) 0.010(4)
C20 0.035(5) 0.030(5) 0.018(4) 0.014(4) 0.000(4) 0.000(4)
C21 0.041(6) 0.045(6) 0.042(6) 0.025(5) -0.007(5) -0.001(5)
C22 0.059(7) 0.031(5) 0.046(6) 0.028(5) 0.004(5) 0.003(5)
C23 0.086(9) 0.070(8) 0.044(6) 0.039(6) 0.038(6) 0.030(7)
C24 0.052(6) 0.027(5) 0.033(5) 0.000(4) 0.016(5) -0.012(4)
C25 0.065(8) 0.055(8) 0.062(8) 0.021(6) -0.018(7) -0.011(6)
C26 0.096(8) 0.080(8) 0.069(7) 0.000(6) 0.048(6) 0.005(6)
C27 0.068(8) 0.042(6) 0.057(7) 0.015(6) 0.011(6) -0.020(6)
C28 0.023(4) 0.027(4) 0.033(5) 0.014(4) 0.009(4) 0.007(3)
C29 0.036(5) 0.032(5) 0.034(5) 0.018(4) 0.020(4) 0.014(4)
C30 0.034(5) 0.026(4) 0.034(5) 0.012(4) 0.016(4) 0.011(4)
C31 0.034(5) 0.024(4) 0.029(5) 0.004(4) 0.009(4) 0.009(4)
C32 0.019(4) 0.024(4) 0.021(4) 0.006(3) 0.004(3) 0.008(3)
C33 0.023(4) 0.019(4) 0.028(5) 0.003(3) 0.009(4) 0.009(3)
C34 0.032(5) 0.021(4) 0.024(5) 0.004(4) 0.011(4) 0.003(4)
C35 0.017(4) 0.019(4) 0.039(5) 0.008(4) 0.010(4) 0.003(3)
C36 0.031(5) 0.022(4) 0.028(5) 0.008(4) 0.010(4) 0.007(4)
C37 0.023(4) 0.022(4) 0.024(4) 0.007(3) 0.006(4) 0.003(3)
N6 0.030(4) 0.021(3) 0.027(3) 0.008(2) 0.009(3) 0.004(2)
C38 0.028(3) 0.021(3) 0.029(3) 0.009(3) 0.010(3) 0.005(3)
C39 0.032(4) 0.026(3) 0.029(3) 0.012(3) 0.011(3) 0.006(3)
C40 0.036(4) 0.030(3) 0.030(3) 0.011(3) 0.015(3) 0.008(3)
C41 0.036(4) 0.025(3) 0.025(3) 0.008(3) 0.006(3) 0.012(3)
C42 0.032(4) 0.026(3) 0.028(3) 0.005(3) 0.011(3) 0.005(3)
C51 0.047(4) 0.044(3) 0.037(3) 0.015(3) 0.022(3) 0.011(3)
C52 0.069(8) 0.058(7) 0.039(7) 0.004(6) 0.029(6) 0.005(6)
C53 0.059(8) 0.075(8) 0.046(7) 0.026(6) 0.025(6) 0.016(6)
C54 0.078(9) 0.070(7) 0.045(6) 0.027(6) 0.022(7) 0.017(7)
N6B 0.030(4) 0.021(3) 0.027(3) 0.008(2) 0.009(3) 0.004(2)
C38B 0.028(3) 0.021(3) 0.029(3) 0.009(3) 0.010(3) 0.005(3)
C39B 0.032(4) 0.026(3) 0.029(3) 0.012(3) 0.011(3) 0.006(3)
C40B 0.036(4) 0.030(3) 0.030(3) 0.011(3) 0.015(3) 0.008(3)
C41B 0.036(4) 0.025(3) 0.025(3) 0.008(3) 0.006(3) 0.012(3)
C42B 0.032(4) 0.026(3) 0.028(3) 0.005(3) 0.011(3) 0.005(3)
C51B 0.047(4) 0.044(3) 0.037(3) 0.015(3) 0.022(3) 0.011(3)
C52B 0.069(8) 0.058(7) 0.039(7) 0.004(6) 0.029(6) 0.005(6)
C53B 0.059(8) 0.075(8) 0.046(7) 0.026(6) 0.025(6) 0.016(6)
C54B 0.078(9) 0.070(7) 0.045(6) 0.027(6) 0.022(7) 0.017(7)
C43 0.039(6) 0.039(5) 0.028(4) 0.013(4) 0.013(4) 0.013(4)
C44 0.098(12) 0.062(9) 0.021(6) 0.015(6) 0.009(7) -0.007(9)
C45 0.072(9) 0.063(9) 0.018(6) 0.006(6) 0.013(6) 0.020(7)
C46 0.052(8) 0.083(10) 0.025(6) 0.018(7) 0.007(6) 0.015(7)
C43B 0.039(6) 0.039(5) 0.028(4) 0.013(4) 0.013(4) 0.013(4)
C44B 0.098(12) 0.062(9) 0.021(6) 0.015(6) 0.009(7) -0.007(9)
C45B 0.072(9) 0.063(9) 0.018(6) 0.006(6) 0.013(6) 0.020(7)
C46B 0.052(8) 0.083(10) 0.025(6) 0.018(7) 0.007(6) 0.015(7)
C47 0.036(5) 0.009(4) 0.041(5) 0.002(4) 0.021(4) -0.002(3)
C48 0.054(6) 0.024(5) 0.041(6) 0.001(4) 0.021(5) 0.004(4)
C49 0.062(7) 0.031(5) 0.061(7) 0.023(5) 0.033(6) 0.018(5)
C50 0.041(6) 0.034(5) 0.067(7) -0.001(5) 0.032(6) -0.002(4)
C55 0.025(4) 0.027(4) 0.028(5) 0.009(4) 0.011(4) 0.007(4)
C56 0.026(4) 0.023(4) 0.031(5) 0.012(4) 0.013(4) 0.004(3)
C57 0.025(4) 0.032(5) 0.034(5) 0.020(4) 0.009(4) 0.014(4)
C58 0.024(4) 0.025(4) 0.029(5) 0.012(4) 0.008(4) 0.005(4)
C59 0.022(4) 0.027(4) 0.024(4) 0.009(4) 0.005(3) 0.005(3)
C60 0.019(4) 0.029(4) 0.029(5) 0.015(4) 0.010(4) 0.009(3)
C61 0.027(4) 0.019(4) 0.030(5) 0.010(3) 0.015(4) 0.007(3)
C62 0.024(4) 0.026(4) 0.025(4) 0.008(4) 0.007(4) 0.008(3)
C63 0.030(5) 0.024(4) 0.025(5) 0.012(4) 0.009(4) 0.005(4)
C64 0.033(5) 0.018(4) 0.029(5) 0.009(4) 0.013(4) 0.007(3)
C65 0.039(5) 0.026(5) 0.040(6) 0.003(4) 0.018(5) 0.001(4)
C66 0.034(5) 0.037(6) 0.057(7) 0.004(5) 0.013(5) 0.003(4)
C67 0.054(7) 0.052(7) 0.036(6) -0.003(5) -0.001(5) -0.002(5)
C68 0.067(8) 0.054(7) 0.036(6) 0.005(5) 0.000(6) 0.000(6)
C69 0.084(9) 0.064(8) 0.038(7) 0.008(6) 0.031(7) -0.014(7)
C70 0.092(10) 0.056(8) 0.054(8) 0.001(6) 0.041(8) -0.005(7)
C71 0.079(10) 0.089(11) 0.097(12) 0.027(9) 0.050(9) 0.023(9)
S1 0.073(3) 0.0643(19) 0.054(2) 0.0380(16) 0.0149(17) 0.0230(19)
F1 0.170(7) 0.116(6) 0.112(6) 0.045(5) 0.074(6) 0.047(5)
F2 0.102(6) 0.114(6) 0.151(7) 0.057(5) 0.071(5) 0.026(5)
F3 0.065(5) 0.068(4) 0.070(5) 0.038(4) 0.030(4) 0.027(4)
O5 0.104(8) 0.093(8) 0.066(6) 0.039(5) 0.034(5) 0.050(6)
O6 0.093(9) 0.099(7) 0.112(8) 0.069(7) 0.005(6) 0.016(6)
O7 0.105(8) 0.062(6) 0.069(6) 0.046(5) 0.008(5) 0.002(5)
C72 0.069(6) 0.063(6) 0.059(5) 0.029(4) 0.033(5) 0.012(4)
S1B 0.073(3) 0.0643(19) 0.054(2) 0.0380(16) 0.0149(17) 0.0230(19)
F1B 0.170(7) 0.116(6) 0.112(6) 0.045(5) 0.074(6) 0.047(5)
F2B 0.102(6) 0.114(6) 0.151(7) 0.057(5) 0.071(5) 0.026(5)
F3B 0.065(5) 0.068(4) 0.070(5) 0.038(4) 0.030(4) 0.027(4)
O5B 0.104(8) 0.093(8) 0.066(6) 0.039(5) 0.034(5) 0.050(6)
O6B 0.093(9) 0.099(7) 0.112(8) 0.069(7) 0.005(6) 0.016(6)
O7B 0.105(8) 0.062(6) 0.069(6) 0.046(5) 0.008(5) 0.002(5)
C72B 0.069(6) 0.063(6) 0.059(5) 0.029(4) 0.033(5) 0.012(4)
C74 0.140(17) 0.122(15) 0.106(14) 0.056(12) 0.035(13) 0.041(13)
Cl1 0.257(8) 0.221(7) 0.251(8) 0.182(7) 0.196(7) 0.147(6)
Cl2 0.082(3) 0.145(4) 0.118(3) 0.045(3) 0.058(3) 0.056(3)
Cl5 0.148(4) 0.211(4) 0.232(5) 0.148(4) 0.124(3) 0.113(3)
Cl6 0.187(6) 0.267(6) 0.266(7) 0.132(6) 0.114(5) 0.096(5)
C76 0.084(9) 0.095(11) 0.117(10) 0.051(8) 0.047(7) 0.027(8)
Cl5B 0.148(4) 0.211(4) 0.232(5) 0.148(4) 0.124(3) 0.113(3)
Cl6B 0.187(6) 0.267(6) 0.266(7) 0.132(6) 0.114(5) 0.096(5)
C76B 0.084(9) 0.095(11) 0.117(10) 0.051(8) 0.047(7) 0.027(8)
S2 0.054(2) 0.052(2) 0.049(2) 0.0117(15) 0.0263(17) 0.0048(15)
O8 0.101(7) 0.100(7) 0.097(7) 0.031(6) 0.066(6) -0.002(6)
O9 0.074(6) 0.059(5) 0.067(5) 0.016(4) 0.031(5) 0.031(5)
O10 0.080(7) 0.107(8) 0.065(6) 0.013(5) 0.017(5) 0.032(6)
F4 0.072(5) 0.081(5) 0.056(4) 0.019(4) 0.017(4) 0.026(4)
F5 0.082(5) 0.069(5) 0.084(5) 0.018(4) 0.032(4) 0.042(4)
F6 0.101(6) 0.075(5) 0.093(6) 0.045(4) 0.056(4) 0.011(4)
C73 0.046(5) 0.052(5) 0.047(5) 0.019(4) 0.024(4) 0.015(4)
S2B 0.054(2) 0.052(2) 0.049(2) 0.0117(15) 0.0263(17) 0.0048(15)
O8B 0.101(7) 0.100(7) 0.097(7) 0.031(6) 0.066(6) -0.002(6)
O9B 0.074(6) 0.059(5) 0.067(5) 0.016(4) 0.031(5) 0.031(5)
O10B 0.080(7) 0.107(8) 0.065(6) 0.013(5) 0.017(5) 0.032(6)
F4B 0.072(5) 0.081(5) 0.056(4) 0.019(4) 0.017(4) 0.026(4)
F5B 0.082(5) 0.069(5) 0.084(5) 0.018(4) 0.032(4) 0.042(4)
F6B 0.101(6) 0.075(5) 0.093(6) 0.045(4) 0.056(4) 0.011(4)
C73B 0.046(5) 0.052(5) 0.047(5) 0.019(4) 0.024(4) 0.015(4)
Cl3 0.146(4) 0.295(6) 0.159(5) 0.159(4) 0.066(4) 0.089(5)
Cl4 0.164(8) 0.281(13) 0.156(8) 0.112(9) 0.066(7) 0.080(9)
C75 0.112(11) 0.115(12) 0.106(11) 0.047(9) 0.043(8) 0.032(9)
Cl3B 0.146(4) 0.295(6) 0.159(5) 0.159(4) 0.066(4) 0.089(5)
Cl4B 0.164(8) 0.281(13) 0.156(8) 0.112(9) 0.066(7) 0.080(9)
C75B 0.112(11) 0.115(12) 0.106(11) 0.047(9) 0.043(8) 0.032(9)

loop_
_atom_type_symbol
_atom_type_description
_atom_type_scat_dispersion_real
_atom_type_scat_dispersion_imag
_atom_type_scat_source
C C 0.0033 0.0016 'International Tables Vol C Tables 4.2.6.8 and 6.1.1.4'
H H 0.0000 0.0000 'International Tables Vol C Tables 4.2.6.8 and 6.1.1.4'
Cl Cl 0.1484 0.1585 'International Tables Vol C Tables 4.2.6.8 and 6.1.1.4'
F F 0.0171 0.0103 'International Tables Vol C Tables 4.2.6.8 and 6.1.1.4'
N N 0.0061 0.0033 'International Tables Vol C Tables 4.2.6.8 and 6.1.1.4'
O O 0.0106 0.0060 'International Tables Vol C Tables 4.2.6.8 and 6.1.1.4'
Pt Pt -1.7033 8.3905 'International Tables Vol C Tables 4.2.6.8 and 6.1.1.4'
S S 0.1246 0.1234 'International Tables Vol C Tables 4.2.6.8 and 6.1.1.4'

loop_
_geom_angle_atom_site_label_1
_geom_angle_atom_site_label_2
_geom_angle_atom_site_label_3
_geom_angle
N2 Pt1 C55 178.0(3)
N2 Pt1 N3 79.7(3)
C55 Pt1 N3 101.0(3)
N2 Pt1 N1 80.8(3)
C55 Pt1 N1 98.5(3)
N3 Pt1 N1 160.5(3)
N5 Pt2 C57 178.5(3)
N5 Pt2 N4 81.2(3)
C57 Pt2 N4 97.6(3)
N5 Pt2 N6B 77.8(6)
C57 Pt2 N6B 103.4(6)
N4 Pt2 N6B 158.0(7)
N5 Pt2 N6 81.1(3)
C57 Pt2 N6 100.1(4)
N4 Pt2 N6 162.0(3)
C62 O1 C65 116.7(7)
C67 O2 C66 111.8(8)
C68 O3 C69 112.7(10)
C71 O4 C70 113.3(11)
C1 N1 C5 119.0(7)
C1 N1 Pt1 127.7(5)
C5 N1 Pt1 113.0(5)
C10 N2 C6 122.9(7)
C10 N2 Pt1 119.2(5)
C6 N2 Pt1 117.8(5)
C15 N3 C11 118.5(7)
C15 N3 Pt1 127.5(6)
C11 N3 Pt1 114.0(5)
C28 N4 C32 118.5(7)
C28 N4 Pt2 128.0(6)
C32 N4 Pt2 113.3(5)
C37 N5 C33 123.9(7)
C37 N5 Pt2 118.6(5)
C33 N5 Pt2 117.5(5)
N1 C1 C2 121.6(8)
N1 C1 H1 119.2
C2 C1 H1 119.2
C1 C2 C3 121.6(8)
C1 C2 H2 119.2
C3 C2 H2 119.2
C2 C3 C4 115.9(7)
C2 C3 C16 122.3(7)
C4 C3 C16 121.8(7)
C5 C4 C3 121.0(7)
C5 C4 H4 119.5
C3 C4 H4 119.5
N1 C5 C4 120.8(7)
N1 C5 C6 115.4(7)
C4 C5 C6 123.7(7)
N2 C6 C7 120.1(7)
N2 C6 C5 112.8(7)
C7 C6 C5 127.1(7)
C6 C7 C8 118.9(7)
C6 C7 H7 120.6
C8 C7 H7 120.6
C7 C8 C9 119.0(7)
C7 C8 C20 121.6(7)
C9 C8 C20 119.4(7)
C10 C9 C8 119.5(7)
C10 C9 H9 120.2
C8 C9 H9 120.2
N2 C10 C9 119.5(7)
N2 C10 C11 112.0(7)
C9 C10 C11 128.5(7)
N3 C11 C12 120.9(7)
N3 C11 C10 115.0(7)
C12 C11 C10 124.1(8)
C11 C12 C13 120.9(8)
C11 C12 H12 119.6
C13 C12 H12 119.6
C14 C13 C12 116.1(8)
C14 C13 C24 123.9(8)
C12 C13 C24 120.0(8)
C13 C14 C15 121.6(8)
C13 C14 H14 119.2
C15 C14 H14 119.2
N3 C15 C14 122.0(8)
N3 C15 H15 119.0
C14 C15 H15 119.0
C17 C16 C3 112.1(7)
C17 C16 C18 109.6(8)
C3 C16 C18 108.8(7)
C17 C16 C19 109.4(7)
C3 C16 C19 108.0(7)
C18 C16 C19 108.9(7)
C16 C17 H17A 109.5
C16 C17 H17B 109.5
H17A C17 H17B 109.5
C16 C17 H17C 109.5
H17A C17 H17C 109.5
H17B C17 H17C 109.5
C16 C18 H18A 109.5
C16 C18 H18B 109.5
H18A C18 H18B 109.5
C16 C18 H18C 109.5
H18A C18 H18C 109.5
H18B C18 H18C 109.5
C16 C19 H19A 109.5
C16 C19 H19B 109.5
H19A C19 H19B 109.5
C16 C19 H19C 109.5
H19A C19 H19C 109.5
H19B C19 H19C 109.5
C21 C20 C23 110.4(8)
C21 C20 C22 108.6(8)
C23 C20 C22 108.4(8)
C21 C20 C8 110.4(7)
C23 C20 C8 107.5(7)
C22 C20 C8 111.5(7)
C20 C21 H21A 109.5
C20 C21 H21B 109.5
H21A C21 H21B 109.5
C20 C21 H21C 109.5
H21A C21 H21C 109.5
H21B C21 H21C 109.5
C20 C22 H22A 109.5
C20 C22 H22B 109.5
H22A C22 H22B 109.5
C20 C22 H22C 109.5
H22A C22 H22C 109.5
H22B C22 H22C 109.5
C20 C23 H23A 109.5
C20 C23 H23B 109.5
H23A C23 H23B 109.5
C20 C23 H23C 109.5
H23A C23 H23C 109.5
H23B C23 H23C 109.5
C25 C24 C26 109.9(11)
C25 C24 C27 108.5(9)
C26 C24 C27 110.4(10)
C25 C24 C13 111.2(8)
C26 C24 C13 106.5(9)
C27 C24 C13 110.4(8)
C24 C25 H25A 109.5
C24 C25 H25B 109.5
H25A C25 H25B 109.5
C24 C25 H25C 109.5
H25A C25 H25C 109.5
H25B C25 H25C 109.5
C24 C26 H26A 109.5
C24 C26 H26B 109.5
H26A C26 H26B 109.5
C24 C26 H26C 109.5
H26A C26 H26C 109.5
H26B C26 H26C 109.5
C24 C27 H27A 109.5
C24 C27 H27B 109.5
H27A C27 H27B 109.5
C24 C27 H27C 109.5
H27A C27 H27C 109.5
H27B C27 H27C 109.5
N4 C28 C29 122.6(8)
N4 C28 H28 118.7
C29 C28 H28 118.7
C28 C29 C30 119.9(8)
C28 C29 H29 120.0
C30 C29 H29 120.0
C31 C30 C29 117.0(8)
C31 C30 C43 121.6(14)
C29 C30 C43 121.3(14)
C31 C30 C43B 123(4)
C29 C30 C43B 120(3)
C30 C31 C32 121.0(8)
C30 C31 H31 119.5
C32 C31 H31 119.5
N4 C32 C31 120.8(7)
N4 C32 C33 116.1(7)
C31 C32 C33 122.9(7)
N5 C33 C34 118.3(7)
N5 C33 C32 111.6(6)
C34 C33 C32 130.1(7)
C33 C34 C35 121.1(8)
C33 C34 H34 119.5
C35 C34 H34 119.5
C34 C35 C36 117.5(7)
C34 C35 C47 122.7(7)
C36 C35 C47 119.8(7)
C37 C36 C35 119.8(8)
C37 C36 H36 120.1
C35 C36 H36 120.1
N5 C37 C36 119.4(7)
N5 C37 C38B 115.2(10)
C36 C37 C38B 125.4(11)
N5 C37 C38 111.3(7)
C36 C37 C38 129.3(8)
C42 N6 C38 117.0(10)
C42 N6 Pt2 128.3(8)
C38 N6 Pt2 112.4(8)
C39 C38 N6 120.8(12)
C39 C38 C37 123.4(10)
N6 C38 C37 115.7(10)
C38 C39 C40 122.3(14)
C38 C39 H39 118.9
C40 C39 H39 118.9
C41 C40 C39 117.1(12)
C41 C40 C51 118.8(10)
C39 C40 C51 124.0(10)
C40 C41 C42 119.4(11)
C40 C41 H41 120.3
C42 C41 H41 120.3
N6 C42 C41 123.4(11)
N6 C42 H42 118.3
C41 C42 H42 118.3
C54 C51 C52 111.3(11)
C54 C51 C53 107.9(11)
C52 C51 C53 110.2(12)
C54 C51 C40 108.9(10)
C52 C51 C40 112.0(10)
C53 C51 C40 106.3(10)
C51 C52 H52A 109.5
C51 C52 H52B 109.5
H52A C52 H52B 109.5
C51 C52 H52C 109.5
H52A C52 H52C 109.5
H52B C52 H52C 109.5
C51 C53 H53A 109.5
C51 C53 H53B 109.5
H53A C53 H53B 109.5
C51 C53 H53C 109.5
H53A C53 H53C 109.5
H53B C53 H53C 109.5
C51 C54 H54A 109.5
C51 C54 H54B 109.5
H54A C54 H54B 109.5
C51 C54 H54C 109.5
H54A C54 H54C 109.5
H54B C54 H54C 109.5
C42B N6B C38B 122(2)
C42B N6B Pt2 117.0(14)
C38B N6B Pt2 118.2(16)
C39B C38B N6B 119(3)
C39B C38B C37 131.1(18)
N6B C38B C37 109.7(18)
C38B C39B C40B 120(3)
C38B C39B H39B 120.0
C40B C39B H39B 120.0
C41B C40B C39B 117(3)
C41B C40B C51B 126.4(19)
C39B C40B C51B 117(2)
C40B C41B C42B 124(2)
C40B C41B H41B 118.1
C42B C41B H41B 118.1
N6B C42B C41B 115.1(19)
N6B C42B H42B 122.5
C41B C42B H42B 122.5
C54B C51B C52B 96(2)
C54B C51B C53B 109(3)
C52B C51B C53B 112(3)
C54B C51B C40B 110(2)
C52B C51B C40B 117(2)
C53B C51B C40B 112(2)
C51B C52B H52D 109.5
C51B C52B H52E 109.5
H52D C52B H52E 109.5
C51B C52B H52F 109.5
H52D C52B H52F 109.5
H52E C52B H52F 109.5
C51B C53B H53D 109.5
C51B C53B H53E 109.5
H53D C53B H53E 109.5
C51B C53B H53F 109.5
H53D C53B H53F 109.5
H53E C53B H53F 109.5
C51B C54B H54D 109.5
C51B C54B H54E 109.5
H54D C54B H54E 109.5
C51B C54B H54F 109.5
H54D C54B H54F 109.5
H54E C54B H54F 109.5
C46 C43 C30 114.1(19)
C46 C43 C44 110(2)
C30 C43 C44 113.5(18)
C46 C43 C45 108.4(19)
C30 C43 C45 105.9(18)
C44 C43 C45 104.5(18)
C43 C44 H44A 109.5
C43 C44 H44B 109.5
H44A C44 H44B 109.5
C43 C44 H44C 109.5
H44A C44 H44C 109.5
H44B C44 H44C 109.5
C43 C45 H45A 109.5
C43 C45 H45B 109.5
H45A C45 H45B 109.5
C43 C45 H45C 109.5
H45A C45 H45C 109.5
H45B C45 H45C 109.5
C43 C46 H46A 109.5
C43 C46 H46B 109.5
H46A C46 H46B 109.5
C43 C46 H46C 109.5
H46A C46 H46C 109.5
H46B C46 H46C 109.5
C45B C43B C30 112(6)
C45B C43B C46B 121(6)
C30 C43B C46B 107(6)
C45B C43B C44B 117(8)
C30 C43B C44B 98(5)
C46B C43B C44B 99(5)
C43B C44B H44D 109.5
C43B C44B H44E 109.5
H44D C44B H44E 109.5
C43B C44B H44F 109.5
H44D C44B H44F 109.5
H44E C44B H44F 109.5
C43B C45B H45D 109.5
C43B C45B H45E 109.5
H45D C45B H45E 109.5
C43B C45B H45F 109.5
H45D C45B H45F 109.5
H45E C45B H45F 109.5
C43B C46B H46D 109.5
C43B C46B H46E 109.5
H46D C46B H46E 109.5
C43B C46B H46F 109.5
H46D C46B H46F 109.5
H46E C46B H46F 109.5
C35 C47 C50 109.3(7)
C35 C47 C48 110.6(7)
C50 C47 C48 108.4(8)
C35 C47 C49 108.2(7)
C50 C47 C49 110.8(8)
C48 C47 C49 109.5(7)
C47 C48 H48A 109.5
C47 C48 H48B 109.5
H48A C48 H48B 109.5
C47 C48 H48C 109.5
H48A C48 H48C 109.5
H48B C48 H48C 109.5
C47 C49 H49A 109.5
C47 C49 H49B 109.5
H49A C49 H49B 109.5
C47 C49 H49C 109.5
H49A C49 H49C 109.5
H49B C49 H49C 109.5
C47 C50 H50A 109.5
C47 C50 H50B 109.5
H50A C50 H50B 109.5
C47 C50 H50C 109.5
H50A C50 H50C 109.5
H50B C50 H50C 109.5
C56 C55 Pt1 175.9(8)
C55 C56 C60 179.3(9)
C58 C57 Pt2 174.7(8)
C57 C58 C64 174.7(9)
C64 C59 C60 121.0(7)
C64 C59 H59 119.5
C60 C59 H59 119.5
C59 C60 C61 118.8(7)
C59 C60 C56 120.7(7)
C61 C60 C56 120.5(7)
C62 C61 C60 120.3(7)
C62 C61 H61 119.8
C60 C61 H61 119.8
O1 C62 C61 125.2(7)
O1 C62 C63 114.2(7)
C61 C62 C63 120.6(7)
C62 C63 C64 119.6(7)
C62 C63 H63 120.2
C64 C63 H63 120.2
C59 C64 C63 119.6(7)
C59 C64 C58 119.1(7)
C63 C64 C58 121.3(7)
O1 C65 C66 107.6(8)
O1 C65 H65A 110.2
C66 C65 H65A 110.2
O1 C65 H65B 110.2
C66 C65 H65B 110.2
H65A C65 H65B 108.5
O2 C66 C65 108.1(8)
O2 C66 H66A 110.1
C65 C66 H66A 110.1
O2 C66 H66B 110.1
C65 C66 H66B 110.1
H66A C66 H66B 108.4
O2 C67 C68 108.4(9)
O2 C67 H67A 110.0
C68 C67 H67A 110.0
O2 C67 H67B 110.0
C68 C67 H67B 110.0
H67A C67 H67B 108.4
O3 C68 C67 109.7(10)
O3 C68 H68A 109.7
C67 C68 H68A 109.7
O3 C68 H68B 109.7
C67 C68 H68B 109.7
H68A C68 H68B 108.2
O3 C69 C70 109.9(11)
O3 C69 H69A 109.7
C70 C69 H69A 109.7
O3 C69 H69B 109.7
C70 C69 H69B 109.7
H69A C69 H69B 108.2
O4 C70 C69 109.8(11)
O4 C70 H70A 109.7
C69 C70 H70A 109.7
O4 C70 H70B 109.7
C69 C70 H70B 109.7
H70A C70 H70B 108.2
O4 C71 H71A 109.5
O4 C71 H71B 109.5
H71A C71 H71B 109.5
O4 C71 H71C 109.5
H71A C71 H71C 109.5
H71B C71 H71C 109.5
O7 S1 O5 116.2(7)
O7 S1 O6 115.6(8)
O5 S1 O6 114.7(9)
O7 S1 C72 104.0(8)
O5 S1 C72 101.3(7)
O6 S1 C72 101.9(9)
F2 C72 F3 104.5(12)
F2 C72 F1 105.6(12)
F3 C72 F1 104.7(12)
F2 C72 S1 111.1(10)
F3 C72 S1 116.5(9)
F1 C72 S1 113.5(11)
O5B S1B O7B 118(3)
O5B S1B O6B 109(4)
O7B S1B O6B 116(4)
O5B S1B C72B 105(3)
O7B S1B C72B 103(3)
O6B S1B C72B 103(4)
F1B C72B F2B 113(4)
F1B C72B F3B 92(3)
F2B C72B F3B 134(4)
F1B C72B S1B 101(3)
F2B C72B S1B 106(3)
F3B C72B S1B 106(2)
Cl2 C74 Cl1 117.6(11)
Cl2 C74 H74A 107.9
Cl1 C74 H74A 107.9
Cl2 C74 H74B 107.9
Cl1 C74 H74B 107.9
H74A C74 H74B 107.2
Cl6 C76 Cl5 109.5(10)
Cl6 C76 H76A 109.8
Cl5 C76 H76A 109.8
Cl6 C76 H76B 109.8
Cl5 C76 H76B 109.8
H76A C76 H76B 108.2
Cl6B C76B Cl5B 109.7(10)
Cl6B C76B H76C 109.7
Cl5B C76B H76C 109.7
Cl6B C76B H76D 109.7
Cl5B C76B H76D 109.7
H76C C76B H76D 108.2
O8 S2 O9 116.3(6)
O8 S2 O10 115.3(5)
O9 S2 O10 114.1(5)
O8 S2 C73 103.9(6)
O9 S2 C73 103.2(7)
O10 S2 C73 101.2(6)
F5 C73 F4 107.9(8)
F5 C73 F6 107.5(8)
F4 C73 F6 107.6(8)
F5 C73 S2 112.9(8)
F4 C73 S2 110.8(8)
F6 C73 S2 110.1(8)
O8B S2B O9B 115.3(9)
O8B S2B O10B 115.3(9)
O9B S2B O10B 115.0(9)
O8B S2B C73B 107(2)
O9B S2B C73B 103(3)
O10B S2B C73B 99(2)
F5B C73B F6B 107.4(11)
F5B C73B F4B 107.5(11)
F6B C73B F4B 107.4(11)
F5B C73B S2B 111(2)
F6B C73B S2B 112(2)
F4B C73B S2B 111(3)
Cl3 C75 Cl4 109.5(10)
Cl3 C75 H75A 109.8
Cl4 C75 H75A 109.8
Cl3 C75 H75B 109.8
Cl4 C75 H75B 109.8
H75A C75 H75B 108.2
Cl3B C75B Cl4B 109.5(10)
Cl3B C75B H75C 109.8
Cl4B C75B H75C 109.8
Cl3B C75B H75D 109.8
Cl4B C75B H75D 109.8
H75C C75B H75D 108.2

loop_
_geom_bond_atom_site_label_1
_geom_bond_atom_site_label_2
_geom_bond_distance
Pt1 N2 1.961(6)
Pt1 C55 1.982(9)
Pt1 N3 2.025(7)
Pt1 N1 2.027(6)
Pt2 N5 1.968(6)
Pt2 C57 1.982(8)
Pt2 N4 2.007(7)
Pt2 N6B 2.010(10)
Pt2 N6 2.011(7)
O1 C62 1.370(9)
O1 C65 1.430(10)
O2 C67 1.421(11)
O2 C66 1.429(12)
O3 C68 1.420(14)
O3 C69 1.421(13)
O4 C71 1.385(16)
O4 C70 1.417(14)
N1 C1 1.340(10)
N1 C5 1.364(10)
N2 C10 1.338(10)
N2 C6 1.340(9)
N3 C15 1.335(10)
N3 C11 1.368(10)
N4 C28 1.329(10)
N4 C32 1.367(10)
N5 C37 1.327(10)
N5 C33 1.359(10)
C1 C2 1.374(11)
C1 H1 0.9500
C2 C3 1.386(11)
C2 H2 0.9500
C3 C4 1.406(11)
C3 C16 1.523(11)
C4 C5 1.379(11)
C4 H4 0.9500
C5 C6 1.479(11)
C6 C7 1.383(11)
C7 C8 1.398(11)
C7 H7 0.9500
C8 C9 1.404(11)
C8 C20 1.541(11)
C9 C10 1.380(11)
C9 H9 0.9500
C10 C11 1.476(11)
C11 C12 1.372(11)
C12 C13 1.408(11)
C12 H12 0.9500
C13 C14 1.370(12)
C13 C24 1.539(12)
C14 C15 1.372(12)
C14 H14 0.9500
C15 H15 0.9500
C16 C17 1.516(12)
C16 C18 1.525(12)
C16 C19 1.549(12)
C17 H17A 0.9800
C17 H17B 0.9800
C17 H17C 0.9800
C18 H18A 0.9800
C18 H18B 0.9800
C18 H18C 0.9800
C19 H19A 0.9800
C19 H19B 0.9800
C19 H19C 0.9800
C20 C21 1.524(12)
C20 C23 1.524(14)
C20 C22 1.538(12)
C21 H21A 0.9800
C21 H21B 0.9800
C21 H21C 0.9800
C22 H22A 0.9800
C22 H22B 0.9800
C22 H22C 0.9800
C23 H23A 0.9800
C23 H23B 0.9800
C23 H23C 0.9800
C24 C25 1.516(16)
C24 C26 1.516(16)
C24 C27 1.532(13)
C25 H25A 0.9800
C25 H25B 0.9800
C25 H25C 0.9800
C26 H26A 0.9800
C26 H26B 0.9800
C26 H26C 0.9800
C27 H27A 0.9800
C27 H27B 0.9800
C27 H27C 0.9800
C28 C29 1.391(12)
C28 H28 0.9500
C29 C30 1.396(11)
C29 H29 0.9500
C30 C31 1.381(12)
C30 C43 1.50(3)
C30 C43B 1.55(10)
C31 C32 1.392(11)
C31 H31 0.9500
C32 C33 1.479(11)
C33 C34 1.371(11)
C34 C35 1.397(11)
C34 H34 0.9500
C35 C36 1.422(11)
C35 C47 1.523(10)
C36 C37 1.379(11)
C36 H36 0.9500
C37 C38B 1.47(3)
C37 C38 1.497(15)
N6 C42 1.342(11)
N6 C38 1.378(10)
C38 C39 1.372(11)
C39 C40 1.398(12)
C39 H39 0.9500
C40 C41 1.358(13)
C40 C51 1.520(17)
C41 C42 1.418(13)
C41 H41 0.9500
C42 H42 0.9500
C51 C54 1.508(8)
C51 C52 1.508(8)
C51 C53 1.508(8)
C52 H52A 0.9800
C52 H52B 0.9800
C52 H52C 0.9800
C53 H53A 0.9800
C53 H53B 0.9800
C53 H53C 0.9800
C54 H54A 0.9800
C54 H54B 0.9800
C54 H54C 0.9800
N6B C42B 1.342(12)
N6B C38B 1.378(10)
C38B C39B 1.372(11)
C39B C40B 1.398(12)
C39B H39B 0.9500
C40B C41B 1.358(13)
C40B C51B 1.53(4)
C41B C42B 1.418(13)
C41B H41B 0.9500
C42B H42B 0.9500
C51B C54B 1.508(8)
C51B C52B 1.508(8)
C51B C53B 1.508(8)
C52B H52D 0.9800
C52B H52E 0.9800
C52B H52F 0.9800
C53B H53D 0.9800
C53B H53E 0.9800
C53B H53F 0.9800
C54B H54D 0.9800
C54B H54E 0.9800
C54B H54F 0.9800
C43 C46 1.48(3)
C43 C44 1.55(4)
C43 C45 1.59(3)
C44 H44A 0.9800
C44 H44B 0.9800
C44 H44C 0.9800
C45 H45A 0.9800
C45 H45B 0.9800
C45 H45C 0.9800
C46 H46A 0.9800
C46 H46B 0.9800
C46 H46C 0.9800
C43B C45B 1.30(9)
C43B C46B 1.57(9)
C43B C44B 1.66(11)
C44B H44D 0.9800
C44B H44E 0.9800
C44B H44F 0.9800
C45B H45D 0.9800
C45B H45E 0.9800
C45B H45F 0.9800
C46B H46D 0.9800
C46B H46E 0.9800
C46B H46F 0.9800
C47 C50 1.526(12)
C47 C48 1.531(12)
C47 C49 1.536(13)
C48 H48A 0.9800
C48 H48B 0.9800
C48 H48C 0.9800
C49 H49A 0.9800
C49 H49B 0.9800
C49 H49C 0.9800
C50 H50A 0.9800
C50 H50B 0.9800
C50 H50C 0.9800
C55 C56 1.184(11)
C56 C60 1.447(11)
C57 C58 1.183(11)
C58 C64 1.448(11)
C59 C64 1.386(11)
C59 C60 1.393(11)
C59 H59 0.9500
C60 C61 1.409(11)
C61 C62 1.375(11)
C61 H61 0.9500
C62 C63 1.393(11)
C63 C64 1.400(11)
C63 H63 0.9500
C65 C66 1.502(13)
C65 H65A 0.9900
C65 H65B 0.9900
C66 H66A 0.9900
C66 H66B 0.9900
C67 C68 1.479(16)
C67 H67A 0.9900
C67 H67B 0.9900
C68 H68A 0.9900
C68 H68B 0.9900
C69 C70 1.463(18)
C69 H69A 0.9900
C69 H69B 0.9900
C70 H70A 0.9900
C70 H70B 0.9900
C71 H71A 0.9800
C71 H71B 0.9800
C71 H71C 0.9800
S1 O7 1.433(8)
S1 O5 1.443(8)
S1 O6 1.457(9)
S1 C72 1.729(17)
F1 C72 1.344(10)
F2 C72 1.338(10)
F3 C72 1.344(10)
S1B O5B 1.440(10)
S1B O7B 1.443(10)
S1B O6B 1.443(10)
S1B C72B 1.73(2)
F1B C72B 1.345(11)
F2B C72B 1.347(12)
F3B C72B 1.348(12)
C74 Cl2 1.678(18)
C74 Cl1 1.682(19)
C74 H74A 0.9900
C74 H74B 0.9900
Cl5 C76 1.791(10)
Cl6 C76 1.786(10)
C76 H76A 0.9900
C76 H76B 0.9900
Cl5B C76B 1.786(11)
Cl6B C76B 1.783(11)
C76B H76C 0.9900
C76B H76D 0.9900
S2 O8 1.423(8)
S2 O9 1.437(8)
S2 O10 1.447(8)
S2 C73 1.817(14)
F4 C73 1.323(8)
F5 C73 1.320(8)
F6 C73 1.332(8)
S2B O8B 1.433(9)
S2B O9B 1.437(9)
S2B O10B 1.437(10)
S2B C73B 1.824(16)
F4B C73B 1.328(10)
F5B C73B 1.326(10)
F6B C73B 1.327(10)
Cl3 C75 1.784(11)
Cl4 C75 1.786(11)
C75 H75A 0.9900
C75 H75B 0.9900
Cl3B C75B 1.784(11)
Cl4B C75B 1.784(11)
C75B H75C 0.9900
C75B H75D 0.9900
